data_7111660
loop_
_publ_author_name
'Shuvaev, Kontantin V.'
'Tandon, Santokh S.'
'Dawe, Louise N.'
'Thompson, Laurence K.'

_publ_section_title
;
 Unexpected Ni(ii) and Cu(ii) polynuclear assemblies---a balance between
 ligand and metal ion coordination preferences
;
_journal_issue 26
_journal_name_full 'Chemical Communications'
_journal_page_first 4755
_journal_page_last 4757
_journal_paper_doi 10.1039/c0cc00150c
_journal_volume 46
_journal_year 2010
_chemical_formula_moiety '(C18 H14 O2 N10)3 Ni4 (Cl O4)2 (H2 O)7.5'
_chemical_formula_sum 'C54 H57 Cl2 N30 Ni4 O21.5'
_chemical_formula_weight 1776.04
_chemical_name_systematic
;
?
;
_space_group_IT_number 15
_symmetry_cell_setting monoclinic
_symmetry_Int_Tables_number 15
_symmetry_space_group_name_Hall '-C 2yc'
_symmetry_space_group_name_H-M 'C 1 2/c 1'
_atom_sites_solution_hydrogens geom
_atom_sites_solution_primary direct
_atom_sites_solution_secondary difmap
_audit_creation_method SHELXL-97
_cell_angle_alpha 90.00
_cell_angle_beta 115.296(3)
_cell_angle_gamma 90.00
_cell_formula_units_Z 4
_cell_length_a 41.051(9)
_cell_length_b 9.569(2)
_cell_length_c 19.109(4)
_cell_measurement_reflns_used 12074
_cell_measurement_temperature 138(2)
_cell_measurement_theta_max 30.8212
_cell_measurement_theta_min 2.3808
_cell_volume 6787(3)
_computing_cell_refinement 'CrystalClear (Rigaku/MSC Inc., 2005)'
_computing_data_collection 'CrystalClear (Rigaku/MSC Inc., 2005)'
_computing_data_reduction 'CrystalClear (Rigaku/MSC Inc., 2005)'
_computing_molecular_graphics 'CrystalStructure3.7.0(Rigaku/MSC Inc.,2005)'
_computing_publication_material 'CrystalStructure3.7.0(Rigaku/MSC Inc.,2005)'
_computing_structure_refinement 'SHELXL-97 (Sheldrick, 1997)'
_computing_structure_solution 'Patterson search(DIRDIF,Beurskens,1992)'
_diffrn_ambient_temperature 138(2)
_diffrn_detector_area_resol_mean 14.63
_diffrn_measured_fraction_theta_full 0.993
_diffrn_measured_fraction_theta_max 0.993
_diffrn_measurement_device_type 'Rigaku Saturn'
_diffrn_measurement_method \w
_diffrn_radiation_monochromator graphite
_diffrn_radiation_source 'fine-focus sealed tube'
_diffrn_radiation_type MoK\a
_diffrn_radiation_wavelength 0.71075
_diffrn_reflns_av_R_equivalents 0.0504
_diffrn_reflns_av_sigmaI/netI 0.0722
_diffrn_reflns_limit_h_max 51
_diffrn_reflns_limit_h_min -50
_diffrn_reflns_limit_k_max 12
_diffrn_reflns_limit_k_min -9
_diffrn_reflns_limit_l_max 23
_diffrn_reflns_limit_l_min -18
_diffrn_reflns_number 14603
_diffrn_reflns_theta_full 26.50
_diffrn_reflns_theta_max 26.50
_diffrn_reflns_theta_min 2.60
_exptl_absorpt_coefficient_mu 1.272
_exptl_absorpt_correction_T_max 0.9660
_exptl_absorpt_correction_T_min 0.9042
_exptl_absorpt_correction_type numerical
_exptl_crystal_colour Red
_exptl_crystal_density_diffrn 1.738
_exptl_crystal_density_method 'not measured'
_exptl_crystal_description Prism
_exptl_crystal_F_000 3636
_exptl_crystal_size_max 0.19
_exptl_crystal_size_mid 0.07
_exptl_crystal_size_min 0.05
_refine_diff_density_max 0.948
_refine_diff_density_min -0.629
_refine_diff_density_rms 0.112
_refine_ls_extinction_method none
_refine_ls_goodness_of_fit_ref 1.144
_refine_ls_hydrogen_treatment constr
_refine_ls_matrix_type full
_refine_ls_number_parameters 524
_refine_ls_number_reflns 6979
_refine_ls_number_restraints 0
_refine_ls_restrained_S_all 1.144
_refine_ls_R_factor_all 0.1149
_refine_ls_R_factor_gt 0.0907
_refine_ls_shift/su_max 0.001
_refine_ls_shift/su_mean 0.000
_refine_ls_structure_factor_coef Fsqd
_refine_ls_weighting_details 'calc w=1/[\s^2^(Fo^2^)+(0.0924P)^2^+33.0701P] where P=(Fo^2^+2Fc^2^)/3'
_refine_ls_weighting_scheme calc
_refine_ls_wR_factor_gt 0.2153
_refine_ls_wR_factor_ref 0.2352
_reflns_number_gt 5288
_reflns_number_total 6979
_reflns_threshold_expression >2sigma(I)
_cod_data_source_file C0CC00150Csup1.cif
_cod_data_source_block 2
_cod_depositor_comments
;
The following automatic conversions were performed:

'_exptl_absorpt_correction_type' value 'Numerical' changed to
'numerical' according to
/home/saulius/struct/CIF-dictionaries/cif_core.dic dictionary named
'cif_core.dic' version 2.4.2 from 2011-04-26.

Automatic conversion script
Id: cif_fix_values 1891 2012-01-12 08:04:46Z andrius 
;
_cod_original_sg_symbol_H-M 'C 2/c'
_cod_original_formula_sum 'C54 H57 Cl2 N30 Ni4 O21.50'
_cod_database_code 7111660

loop_
_symmetry_equiv_pos_as_xyz
'x, y, z'
'-x, y, -z+1/2'
'x+1/2, y+1/2, z'
'-x+1/2, y+1/2, -z+1/2'
'-x, -y, -z'
'x, -y, z-1/2'
'-x+1/2, -y+1/2, -z'
'x+1/2, -y+1/2, z-1/2'

loop_
_atom_site_label
_atom_site_type_symbol
_atom_site_fract_x
_atom_site_fract_y
_atom_site_fract_z
_atom_site_U_iso_or_equiv
_atom_site_adp_type
_atom_site_occupancy
_atom_site_symmetry_multiplicity
_atom_site_calc_flag
_atom_site_refinement_flags
Ni1 Ni 0.35460(2) 0.48141(9) 0.06440(4) 0.0348(2) Uani 1 1 d .
Ni2 Ni 0.452224(19) 0.47354(9) 0.18784(4) 0.0313(2) Uani 1 1 d .
Cl1 Cl 0.30242(6) -0.0058(2) 0.14500(13) 0.0676(6) Uani 1 1 d .
O1 O 0.40060(14) 0.2653(7) -0.0583(3) 0.0698(17) Uani 1 1 d .
O2 O 0.38660(13) 0.3872(7) 0.2919(3) 0.0604(15) Uani 1 1 d .
O3 O 0.41074(14) 0.8486(5) 0.0885(3) 0.0636(15) Uani 1 1 d .
O4 O 0.3294(2) -0.0926(10) 0.1840(9) 0.225(8) Uani 1 1 d .
O5 O 0.31512(19) 0.1321(7) 0.1447(4) 0.100(2) Uani 1 1 d .
O6 O 0.2791(3) -0.0038(12) 0.1877(6) 0.153(4) Uani 1 1 d .
O7 O 0.2775(2) -0.0467(10) 0.0742(4) 0.124(3) Uani 1 1 d .
O8 O 0.4755(4) 0.0217(9) 0.3892(7) 0.109(4) Uani 0.75 1 d P
O9 O 0.3852(3) 0.9035(15) -0.1863(7) 0.084(4) Uani 0.50 1 d P
O10 O 0.46039(13) 0.6997(6) -0.1280(3) 0.0528(12) Uani 1 1 d .
O11 O 0.4248(4) 1.0399(14) -0.0739(12) 0.111(6) Uani 0.50 1 d P
O12 O 0.4456(3) 1.0151(13) 0.0141(7) 0.061(3) Uani 0.50 1 d P
O13 O 0.4618(5) 0.9015(17) 0.0586(11) 0.114(6) Uani 0.50 1 d P
N1 N 0.32602(13) 0.3279(5) -0.0146(3) 0.0350(11) Uani 1 1 d .
N2 N 0.39139(13) 0.4154(6) 0.0263(3) 0.0372(12) Uani 1 1 d .
N3 N 0.42786(13) 0.4531(6) 0.0669(3) 0.0350(12) Uani 1 1 d .
N4 N 0.42592(14) 0.5714(6) -0.0431(3) 0.0396(12) Uani 1 1 d .
H5 H 0.4037 0.5458 -0.0730 0.047 Uiso 1 1 calc R
H6 H 0.4379 0.6242 -0.0617 0.047 Uiso 1 1 calc R
N5 N 0.48999(12) 0.5470(5) 0.1537(3) 0.0312(11) Uani 1 1 d .
N6 N 0.31984(15) 0.5155(6) 0.1143(3) 0.0419(13) Uani 1 1 d .
N7 N 0.37910(13) 0.3654(6) 0.1656(3) 0.0390(12) Uani 1 1 d .
N8 N 0.41644(13) 0.3306(6) 0.1952(3) 0.0362(12) Uani 1 1 d .
N9 N 0.40007(17) 0.0996(7) 0.1550(4) 0.0624(18) Uani 1 1 d .
H12 H 0.3769 0.1155 0.1392 0.075 Uiso 1 1 calc R
H13 H 0.4076 0.0154 0.1507 0.075 Uiso 1 1 calc R
N10 N 0.48231(13) 0.2946(5) 0.2316(3) 0.0336(11) Uani 1 1 d .
N11 N 0.33458(13) 0.6381(6) -0.0220(3) 0.0368(12) Uani 1 1 d .
N12 N 0.38582(12) 0.6539(6) 0.1174(3) 0.0368(12) Uani 1 1 d .
N13 N 0.41820(13) 0.6345(6) 0.1843(3) 0.0370(12) Uani 1 1 d .
N14 N 0.39415(15) 0.7435(7) 0.2614(3) 0.0608(19) Uani 1 1 d .
H19 H 0.3738 0.7657 0.2219 0.073 Uiso 1 1 calc R
H20 H 0.3977 0.7666 0.3087 0.073 Uiso 1 1 calc R
N15 N 0.47645(12) 0.5715(5) 0.2958(3) 0.0316(11) Uani 1 1 d .
C1 C 0.29148(17) 0.2902(7) -0.0368(4) 0.0415(15) Uani 1 1 d .
H1 H 0.2797 0.3193 -0.0061 0.050 Uiso 1 1 calc R
C2 C 0.27250(17) 0.2121(7) -0.1015(4) 0.0443(16) Uani 1 1 d .
H2 H 0.2480 0.1894 -0.1156 0.053 Uiso 1 1 calc R
C3 C 0.28934(19) 0.1671(8) -0.1455(4) 0.0488(17) Uani 1 1 d .
H3 H 0.2766 0.1128 -0.1907 0.059 Uiso 1 1 calc R
C4 C 0.32546(19) 0.2020(7) -0.1233(4) 0.0466(16) Uani 1 1 d .
H4 H 0.3379 0.1719 -0.1527 0.056 Uiso 1 1 calc R
C5 C 0.34254(17) 0.2815(7) -0.0574(3) 0.0375(14) Uani 1 1 d .
C6 C 0.38177(17) 0.3225(8) -0.0281(4) 0.0426(15) Uani 1 1 d .
C7 C 0.44139(16) 0.5303(7) 0.0301(3) 0.0330(13) Uani 1 1 d .
C8 C 0.47887(15) 0.5792(7) 0.0792(3) 0.0333(13) Uani 1 1 d .
C9 C 0.50175(16) 0.6445(7) 0.0530(3) 0.0389(15) Uani 1 1 d .
H7 H 0.4941 0.6649 -0.0003 0.047 Uiso 1 1 calc R
C10 C 0.28885(17) 0.5843(7) 0.0854(4) 0.0410(15) Uani 1 1 d .
H8 H 0.2790 0.6127 0.0327 0.049 Uiso 1 1 calc R
C11 C 0.27023(19) 0.6163(8) 0.1292(4) 0.0490(17) Uani 1 1 d .
H9 H 0.2477 0.6632 0.1065 0.059 Uiso 1 1 calc R
C12 C 0.28487(18) 0.5790(8) 0.2057(4) 0.0500(17) Uani 1 1 d .
H10 H 0.2729 0.6015 0.2373 0.060 Uiso 1 1 calc R
C13 C 0.3169(2) 0.5090(8) 0.2359(4) 0.0484(17) Uani 1 1 d .
H11 H 0.3275 0.4829 0.2889 0.058 Uiso 1 1 calc R
C14 C 0.33379(17) 0.4763(7) 0.1897(4) 0.0407(15) Uani 1 1 d .
C15 C 0.36948(17) 0.4031(8) 0.2200(3) 0.0409(15) Uani 1 1 d .
C16 C 0.42379(17) 0.2033(8) 0.1856(4) 0.0422(15) Uani 1 1 d .
C17 C 0.46361(18) 0.1756(7) 0.2153(4) 0.0382(14) Uani 1 1 d .
C18 C 0.4813(2) 0.0469(8) 0.2333(4) 0.0524(18) Uani 1 1 d .
H14 H 0.4681 -0.0382 0.2230 0.063 Uiso 1 1 calc R
C19 C 0.30716(17) 0.6295(8) -0.0937(3) 0.0443(16) Uani 1 1 d .
H15 H 0.2911 0.5523 -0.1050 0.053 Uiso 1 1 calc R
C20 C 0.30129(19) 0.7262(7) -0.1508(4) 0.0465(17) Uani 1 1 d .
H16 H 0.2820 0.7153 -0.2006 0.056 Uiso 1 1 calc R
C21 C 0.3235(2) 0.8368(9) -0.1345(5) 0.066(2) Uani 1 1 d .
H17 H 0.3202 0.9054 -0.1729 0.079 Uiso 1 1 calc R
C22 C 0.3513(2) 0.8498(8) -0.0613(5) 0.063(2) Uani 1 1 d .
H18 H 0.3670 0.9279 -0.0491 0.076 Uiso 1 1 calc R
C23 C 0.35608(18) 0.7504(7) -0.0067(4) 0.0450(16) Uani 1 1 d .
C24 C 0.38685(18) 0.7549(7) 0.0723(4) 0.0462(17) Uani 1 1 d .
C25 C 0.41956(16) 0.6749(7) 0.2496(4) 0.0409(15) Uani 1 1 d .
C26 C 0.45423(15) 0.6424(7) 0.3167(3) 0.0357(14) Uani 1 1 d .
C27 C 0.46400(17) 0.6789(8) 0.3929(4) 0.0434(16) Uani 1 1 d .
H21 H 0.4476 0.7264 0.4078 0.052 Uiso 1 1 calc R

loop_
_atom_site_aniso_label
_atom_site_aniso_U_11
_atom_site_aniso_U_22
_atom_site_aniso_U_33
_atom_site_aniso_U_23
_atom_site_aniso_U_13
_atom_site_aniso_U_12
Ni1 0.0274(4) 0.0468(5) 0.0265(4) -0.0011(3) 0.0080(3) -0.0040(3)
Ni2 0.0239(4) 0.0424(5) 0.0244(4) -0.0006(3) 0.0074(3) -0.0010(3)
Cl1 0.0480(11) 0.0604(12) 0.0624(12) 0.0105(10) -0.0069(10) -0.0092(10)
O1 0.049(3) 0.098(4) 0.076(4) -0.044(3) 0.040(3) -0.029(3)
O2 0.047(3) 0.097(4) 0.031(2) 0.010(3) 0.011(2) 0.013(3)
O3 0.054(3) 0.043(3) 0.063(3) 0.005(3) -0.004(3) -0.014(3)
O4 0.054(5) 0.097(6) 0.389(18) 0.064(9) -0.035(7) 0.020(5)
O5 0.090(5) 0.074(4) 0.116(6) 0.013(4) 0.025(4) -0.032(4)
O6 0.162(10) 0.186(10) 0.115(7) -0.001(7) 0.061(7) -0.074(8)
O7 0.107(6) 0.157(8) 0.071(5) -0.010(5) 0.002(4) -0.040(6)
O8 0.160(11) 0.059(5) 0.117(8) 0.010(5) 0.067(8) 0.023(6)
O9 0.082(9) 0.096(10) 0.075(8) 0.021(8) 0.035(7) 0.019(8)
O10 0.047(3) 0.071(3) 0.037(2) 0.004(2) 0.014(2) 0.001(3)
O11 0.110(12) 0.064(8) 0.207(19) -0.006(10) 0.113(14) -0.004(8)
O12 0.043(6) 0.080(8) 0.066(7) 0.037(6) 0.028(5) 0.004(5)
O13 0.127(13) 0.093(11) 0.165(16) -0.027(12) 0.103(13) -0.015(10)
N1 0.031(3) 0.043(3) 0.028(2) -0.004(2) 0.010(2) -0.007(2)
N2 0.024(2) 0.053(3) 0.030(3) -0.005(2) 0.007(2) -0.008(2)
N3 0.027(3) 0.053(3) 0.021(2) -0.004(2) 0.007(2) -0.004(2)
N4 0.032(3) 0.058(3) 0.026(2) 0.000(2) 0.010(2) 0.000(3)
N5 0.022(2) 0.040(3) 0.028(2) 0.001(2) 0.007(2) 0.000(2)
N6 0.039(3) 0.051(3) 0.034(3) -0.006(2) 0.013(2) -0.007(3)
N7 0.029(3) 0.050(3) 0.034(3) -0.001(2) 0.010(2) -0.006(2)
N8 0.028(3) 0.045(3) 0.032(3) 0.001(2) 0.009(2) 0.000(2)
N9 0.045(4) 0.056(4) 0.084(5) -0.008(4) 0.026(3) -0.009(3)
N10 0.031(2) 0.038(3) 0.031(3) 0.000(2) 0.013(2) -0.002(2)
N11 0.027(2) 0.048(3) 0.030(3) -0.001(2) 0.006(2) 0.002(2)
N12 0.022(2) 0.050(3) 0.028(3) -0.001(2) 0.001(2) 0.004(2)
N13 0.025(2) 0.052(3) 0.026(2) -0.002(2) 0.003(2) -0.006(2)
N14 0.033(3) 0.092(5) 0.043(3) -0.023(3) 0.003(3) 0.018(3)
N15 0.023(2) 0.044(3) 0.025(2) -0.002(2) 0.0078(19) -0.004(2)
C1 0.034(3) 0.046(4) 0.041(3) -0.006(3) 0.012(3) -0.011(3)
C2 0.032(3) 0.047(4) 0.046(4) -0.007(3) 0.010(3) -0.015(3)
C3 0.046(4) 0.053(4) 0.037(4) -0.005(3) 0.008(3) -0.015(3)
C4 0.051(4) 0.048(4) 0.043(4) -0.006(3) 0.022(3) -0.015(3)
C5 0.038(3) 0.043(3) 0.030(3) -0.002(3) 0.014(3) -0.008(3)
C6 0.036(3) 0.057(4) 0.037(3) -0.002(3) 0.017(3) -0.006(3)
C7 0.027(3) 0.047(4) 0.023(3) -0.005(3) 0.008(2) 0.001(3)
C8 0.031(3) 0.041(3) 0.028(3) -0.001(3) 0.012(2) 0.001(3)
C9 0.030(3) 0.057(4) 0.023(3) 0.005(3) 0.005(2) -0.004(3)
C10 0.033(3) 0.049(4) 0.039(3) 0.007(3) 0.013(3) -0.004(3)
C11 0.041(4) 0.061(5) 0.048(4) -0.002(4) 0.022(3) 0.000(3)
C12 0.039(4) 0.067(5) 0.052(4) -0.009(4) 0.027(3) -0.007(4)
C13 0.046(4) 0.069(5) 0.035(3) -0.003(3) 0.021(3) -0.006(4)
C14 0.031(3) 0.055(4) 0.036(3) -0.002(3) 0.014(3) -0.010(3)
C15 0.034(3) 0.057(4) 0.032(3) 0.002(3) 0.014(3) -0.007(3)
C16 0.032(3) 0.054(4) 0.035(3) 0.002(3) 0.008(3) -0.007(3)
C17 0.043(3) 0.040(3) 0.035(3) -0.001(3) 0.020(3) -0.003(3)
C18 0.052(4) 0.046(4) 0.055(4) -0.001(3) 0.019(4) -0.007(3)
C19 0.037(3) 0.059(4) 0.030(3) -0.005(3) 0.008(3) -0.004(3)
C20 0.046(4) 0.051(4) 0.030(3) -0.002(3) 0.005(3) 0.008(3)
C21 0.070(5) 0.058(5) 0.049(4) 0.017(4) 0.004(4) 0.004(4)
C22 0.054(5) 0.050(4) 0.058(5) 0.013(4) -0.003(4) -0.001(4)
C23 0.040(4) 0.042(4) 0.044(4) 0.000(3) 0.009(3) 0.008(3)
C24 0.034(3) 0.037(4) 0.048(4) 0.000(3) -0.001(3) 0.001(3)
C25 0.029(3) 0.053(4) 0.035(3) -0.006(3) 0.008(3) 0.000(3)
C26 0.026(3) 0.049(4) 0.030(3) -0.003(3) 0.009(2) 0.000(3)
C27 0.032(3) 0.058(4) 0.041(4) -0.006(3) 0.017(3) 0.005(3)

loop_
_atom_type_symbol
_atom_type_description
_atom_type_scat_dispersion_real
_atom_type_scat_dispersion_imag
_atom_type_scat_source
C C 0.0033 0.0016 'International Tables Vol C Tables 4.2.6.8 and 6.1.1.4'
H H 0.0000 0.0000 'International Tables Vol C Tables 4.2.6.8 and 6.1.1.4'
Cl Cl 0.1484 0.1585 'International Tables Vol C Tables 4.2.6.8 and 6.1.1.4'
N N 0.0061 0.0033 'International Tables Vol C Tables 4.2.6.8 and 6.1.1.4'
Ni Ni 0.3393 1.1124 'International Tables Vol C Tables 4.2.6.8 and 6.1.1.4'
O O 0.0106 0.0060 'International Tables Vol C Tables 4.2.6.8 and 6.1.1.4'

loop_
_geom_angle_atom_site_label_1
_geom_angle_atom_site_label_2
_geom_angle_atom_site_label_3
_geom_angle
_geom_angle_site_symmetry_1
_geom_angle_site_symmetry_3
N2 Ni1 N6 169.7(2) . .
N2 Ni1 N12 91.3(2) . .
N6 Ni1 N12 93.1(2) . .
N2 Ni1 N1 78.2(2) . .
N6 Ni1 N1 99.3(2) . .
N12 Ni1 N1 163.9(2) . .
N2 Ni1 N7 91.7(2) . .
N6 Ni1 N7 79.0(2) . .
N12 Ni1 N7 91.1(2) . .
N1 Ni1 N7 101.4(2) . .
N2 Ni1 N11 92.3(2) . .
N6 Ni1 N11 97.7(2) . .
N12 Ni1 N11 76.7(2) . .
N1 Ni1 N11 91.4(2) . .
N7 Ni1 N11 167.2(2) . .
N5 Ni2 N8 155.7(2) . .
N5 Ni2 N13 109.1(2) . .
N8 Ni2 N13 90.3(2) . .
N5 Ni2 N10 90.58(19) . .
N8 Ni2 N10 75.05(19) . .
N13 Ni2 N10 155.8(2) . .
N5 Ni2 N15 93.13(18) . .
N8 Ni2 N15 106.46(19) . .
N13 Ni2 N15 74.18(19) . .
N10 Ni2 N15 91.28(19) . .
N5 Ni2 N3 75.56(19) . .
N8 Ni2 N3 89.7(2) . .
N13 Ni2 N3 92.1(2) . .
N10 Ni2 N3 106.8(2) . .
N15 Ni2 N3 158.5(2) . .
O4 Cl1 O7 118.0(8) . .
O4 Cl1 O5 111.3(5) . .
O7 Cl1 O5 112.7(5) . .
O4 Cl1 O6 106.0(9) . .
O7 Cl1 O6 99.3(6) . .
O5 Cl1 O6 108.1(6) . .
O13 O12 O11 134.1(14) . .
C5 N1 C1 117.3(5) . .
C5 N1 Ni1 113.7(4) . .
C1 N1 Ni1 127.8(4) . .
C6 N2 N3 120.4(5) . .
C6 N2 Ni1 118.8(4) . .
N3 N2 Ni1 120.0(4) . .
C7 N3 N2 116.7(5) . .
C7 N3 Ni2 115.5(4) . .
N2 N3 Ni2 121.6(4) . .
C7 N4 H5 120.0 . .
C7 N4 H6 120.0 . .
H5 N4 H6 120.0 . .
N15 N5 C8 120.8(5) 2_655 .
N15 N5 Ni2 121.6(4) 2_655 .
C8 N5 Ni2 117.4(4) . .
C10 N6 C14 118.3(6) . .
C10 N6 Ni1 128.3(5) . .
C14 N6 Ni1 112.8(4) . .
C15 N7 N8 112.8(5) . .
C15 N7 Ni1 113.6(4) . .
N8 N7 Ni1 120.2(4) . .
C16 N8 N7 116.2(5) . .
C16 N8 Ni2 113.7(4) . .
N7 N8 Ni2 119.7(4) . .
C16 N9 H12 120.0 . .
C16 N9 H13 120.0 . .
H12 N9 H13 120.0 . .
N10 N10 C17 121.2(4) 2_655 .
N10 N10 Ni2 123.27(15) 2_655 .
C17 N10 Ni2 115.3(4) . .
C23 N11 C19 117.1(6) . .
C23 N11 Ni1 113.4(4) . .
C19 N11 Ni1 128.6(5) . .
C24 N12 N13 114.3(5) . .
C24 N12 Ni1 117.1(4) . .
N13 N12 Ni1 119.1(4) . .
C25 N13 N12 118.3(5) . .
C25 N13 Ni2 116.4(4) . .
N12 N13 Ni2 119.5(4) . .
C25 N14 H19 120.0 . .
C25 N14 H20 120.0 . .
H19 N14 H20 120.0 . .
N5 N15 C26 120.5(5) 2_655 .
N5 N15 Ni2 123.2(4) 2_655 .
C26 N15 Ni2 115.3(4) . .
N1 C1 C2 123.3(6) . .
N1 C1 H1 118.3 . .
C2 C1 H1 118.3 . .
C3 C2 C1 119.1(6) . .
C3 C2 H2 120.5 . .
C1 C2 H2 120.5 . .
C2 C3 C4 119.2(6) . .
C2 C3 H3 120.4 . .
C4 C3 H3 120.4 . .
C5 C4 C3 118.0(7) . .
C5 C4 H4 121.0 . .
C3 C4 H4 121.0 . .
N1 C5 C4 123.2(6) . .
N1 C5 C6 115.1(5) . .
C4 C5 C6 121.7(6) . .
O1 C6 N2 128.7(6) . .
O1 C6 C5 118.6(6) . .
N2 C6 C5 112.7(6) . .
N3 C7 N4 128.2(6) . .
N3 C7 C8 113.8(5) . .
N4 C7 C8 118.0(5) . .
N5 C8 C9 120.9(5) . .
N5 C8 C7 112.9(5) . .
C9 C8 C7 126.1(5) . .
C27 C9 C8 117.8(5) 2_655 .
C27 C9 H7 121.1 2_655 .
C8 C9 H7 121.1 . .
N6 C10 C11 122.4(6) . .
N6 C10 H8 118.8 . .
C11 C10 H8 118.8 . .
C12 C11 C10 118.9(7) . .
C12 C11 H9 120.6 . .
C10 C11 H9 120.6 . .
C13 C12 C11 118.9(6) . .
C13 C12 H10 120.6 . .
C11 C12 H10 120.6 . .
C12 C13 C14 120.1(7) . .
C12 C13 H11 120.0 . .
C14 C13 H11 120.0 . .
N6 C14 C13 121.3(6) . .
N6 C14 C15 116.0(6) . .
C13 C14 C15 122.5(6) . .
O2 C15 N7 128.0(6) . .
O2 C15 C14 118.5(6) . .
N7 C15 C14 113.5(5) . .
N8 C16 N9 126.4(6) . .
N8 C16 C17 113.3(6) . .
N9 C16 C17 120.3(6) . .
N10 C17 C18 120.6(6) . .
N10 C17 C16 111.2(6) . .
C18 C17 C16 127.9(6) . .
C18 C18 C17 118.0(4) 2_655 .
C18 C18 H14 121.0 2_655 .
C17 C18 H14 121.0 . .
N11 C19 C20 123.5(7) . .
N11 C19 H15 118.3 . .
C20 C19 H15 118.3 . .
C21 C20 C19 118.4(6) . .
C21 C20 H16 120.8 . .
C19 C20 H16 120.8 . .
C20 C21 C22 119.3(7) . .
C20 C21 H17 120.3 . .
C22 C21 H17 120.3 . .
C23 C22 C21 120.0(8) . .
C23 C22 H18 120.0 . .
C21 C22 H18 120.0 . .
N11 C23 C22 121.7(6) . .
N11 C23 C24 115.8(6) . .
C22 C23 C24 122.4(7) . .
O3 C24 N12 127.0(6) . .
O3 C24 C23 119.9(6) . .
N12 C24 C23 113.1(6) . .
N13 C25 N14 126.9(6) . .
N13 C25 C26 113.8(5) . .
N14 C25 C26 119.3(6) . .
N15 C26 C27 121.3(5) . .
N15 C26 C25 112.1(5) . .
C27 C26 C25 126.7(6) . .
C26 C27 C9 118.2(6) . 2_655
C26 C27 H21 120.9 . .
C9 C27 H21 120.9 2_655 .

loop_
_geom_bond_atom_site_label_1
_geom_bond_atom_site_label_2
_geom_bond_distance
_geom_bond_site_symmetry_2
Ni1 N2 2.037(5) .
Ni1 N6 2.053(6) .
Ni1 N12 2.069(5) .
Ni1 N1 2.073(5) .
Ni1 N7 2.080(5) .
Ni1 N11 2.119(5) .
Ni2 N5 2.046(5) .
Ni2 N8 2.056(5) .
Ni2 N13 2.061(5) .
Ni2 N10 2.067(5) .
Ni2 N15 2.091(5) .
Ni2 N3 2.099(5) .
Cl1 O4 1.330(8) .
Cl1 O7 1.360(7) .
Cl1 O5 1.420(7) .
Cl1 O6 1.502(11) .
O1 C6 1.270(8) .
O2 C15 1.257(7) .
O3 C24 1.265(8) .
O11 O12 1.54(2) .
O12 O13 1.36(2) .
N1 C5 1.341(8) .
N1 C1 1.344(8) .
N2 C6 1.294(8) .
N2 N3 1.407(6) .
N3 C7 1.297(8) .
N4 C7 1.325(7) .
N4 H5 0.8800 .
N4 H6 0.8800 .
N5 N15 1.322(6) 2_655
N5 C8 1.333(7) .
N6 C10 1.325(8) .
N6 C14 1.357(8) .
N7 C15 1.310(8) .
N7 N8 1.428(7) .
N8 C16 1.286(9) .
N9 C16 1.337(9) .
N9 H12 0.8800 .
N9 H13 0.8800 .
N10 N10 1.316(9) 2_655
N10 C17 1.334(8) .
N11 C23 1.341(9) .
N11 C19 1.354(7) .
N12 C24 1.308(9) .
N12 N13 1.408(6) .
N13 C25 1.286(8) .
N14 C25 1.330(8) .
N14 H19 0.8800 .
N14 H20 0.8800 .
N15 N5 1.322(6) 2_655
N15 C26 1.328(7) .
C1 C2 1.368(9) .
C1 H1 0.9500 .
C2 C3 1.367(10) .
C2 H2 0.9500 .
C3 C4 1.397(10) .
C3 H3 0.9500 .
C4 C5 1.379(9) .
C4 H4 0.9500 .
C5 C6 1.514(9) .
C7 C8 1.494(8) .
C8 C9 1.387(8) .
C9 C27 1.382(8) 2_655
C9 H7 0.9500 .
C10 C11 1.388(9) .
C10 H8 0.9500 .
C11 C12 1.369(10) .
C11 H9 0.9500 .
C12 C13 1.365(10) .
C12 H10 0.9500 .
C13 C14 1.371(9) .
C13 H11 0.9500 .
C14 C15 1.499(9) .
C16 C17 1.507(9) .
C17 C18 1.396(9) .
C18 C18 1.387(15) 2_655
C18 H14 0.9500 .
C19 C20 1.371(9) .
C19 H15 0.9500 .
C20 C21 1.345(11) .
C20 H16 0.9500 .
C21 C22 1.381(10) .
C21 H17 0.9500 .
C22 C23 1.362(10) .
C22 H18 0.9500 .
C23 C24 1.498(9) .
C25 C26 1.485(8) .
C26 C27 1.379(8) .
C27 C9 1.382(8) 2_655
C27 H21 0.9500 .
